data_2223660
loop_
_publ_author_name
'Starosta, Wojciech'
'Leciejewicz, Janusz'

_publ_section_title
;Di-\m-aqua-bis(\m-pyridazine-4-carboxylato-\k^2^<i>N</i>:<i>N</i>')bis[triaqua(pyridazine-4-carboxylato-\k^2^<i>O</i>,<i>O</i>')lead(II)]
 dihydrate
;
_journal_coeditor_code BV2128
_journal_issue 11
_journal_name_full 'Acta Crystallographica Section E'
_journal_page_first m1291
_journal_paper_doi 10.1107/S1600536809039658
_journal_volume 65
_journal_year 2009
_chemical_formula_iupac '[Pb2 (C5 H3 N2 O2)4 (H2 O)6], 2H2 O'
_chemical_formula_moiety 'C20 H28 N8 O16 Pb2, 2(H2 O)'
_chemical_formula_sum 'C20 H32 N8 O18 Pb2'
_chemical_formula_weight 1086.92
_chemical_name_systematic
;
Di-\m-aqua-bis(\m-pyridazine-4-carboxylato-
\k^2^<i>N</i>:<i>N</i>')bis[triaqua(pyridazine-4-carboxylato-
\k^2^<i>O</i>,<i>O</i>')lead(II)] dihydrate
;
_space_group_IT_number 2
_symmetry_cell_setting triclinic
_symmetry_space_group_name_Hall '-P 1'
_symmetry_space_group_name_H-M 'P -1'
_atom_sites_solution_hydrogens geom
_atom_sites_solution_primary direct
_atom_sites_solution_secondary difmap
_audit_creation_method SHELXL-97
_cell_angle_alpha 92.05(3)
_cell_angle_beta 105.13(3)
_cell_angle_gamma 102.85(3)
_cell_formula_units_Z 1
_cell_length_a 7.0762(14)
_cell_length_b 9.2967(19)
_cell_length_c 12.830(3)
_cell_measurement_reflns_used 25
_cell_measurement_temperature 293(2)
_cell_measurement_theta_max 15
_cell_measurement_theta_min 6
_cell_volume 790.4(3)
_computing_cell_refinement 'KM-4 Software (Kuma, 1996)'
_computing_data_collection 'KM-4 Software (Kuma, 1996)'
_computing_data_reduction 'DATAPROC (Kuma,2001)'
_computing_molecular_graphics 'SHELXTL (Sheldrick, 2008)'
_computing_publication_material 'SHELXL97 (Sheldrick, 2008)'
_computing_structure_refinement 'SHELXL97 (Sheldrick, 2008)'
_computing_structure_solution 'SHELXS97 (Sheldrick, 2008)'
_diffrn_ambient_temperature 293(2)
_diffrn_measured_fraction_theta_full 0.968
_diffrn_measured_fraction_theta_max 0.968
_diffrn_measurement_device_type 'Kuma KM-4 four-circle'
_diffrn_measurement_method 'Profile data from \w/2\q'
_diffrn_radiation_monochromator graphite
_diffrn_radiation_source 'fine-focus sealed tube'
_diffrn_radiation_type MoK\a
_diffrn_radiation_wavelength 0.71073
_diffrn_reflns_av_R_equivalents 0.0157
_diffrn_reflns_av_sigmaI/netI 0.0234
_diffrn_reflns_limit_h_max 9
_diffrn_reflns_limit_h_min 0
_diffrn_reflns_limit_k_max 12
_diffrn_reflns_limit_k_min -13
_diffrn_reflns_limit_l_max 16
_diffrn_reflns_limit_l_min -18
_diffrn_reflns_number 4862
_diffrn_reflns_theta_full 30.15
_diffrn_reflns_theta_max 30.15
_diffrn_reflns_theta_min 1.65
_diffrn_standards_decay_% 1.2
_diffrn_standards_interval_count 200
_diffrn_standards_number 3
_exptl_absorpt_coefficient_mu 10.728
_exptl_absorpt_correction_T_max 0.76239
_exptl_absorpt_correction_T_min 0.25437
_exptl_absorpt_correction_type analytical
_exptl_absorpt_process_details '(CrysAlis RED; Oxford Diffraction, 2008)'
_exptl_crystal_colour colourless
_exptl_crystal_density_diffrn 2.283
_exptl_crystal_density_method 'not measured'
_exptl_crystal_description plate
_exptl_crystal_F_000 516
_exptl_crystal_size_max 0.351
_exptl_crystal_size_mid 0.184
_exptl_crystal_size_min 0.027
_refine_diff_density_max 5.626
_refine_diff_density_min -3.767
_refine_ls_extinction_method none
_refine_ls_goodness_of_fit_ref 1.064
_refine_ls_hydrogen_treatment mixed
_refine_ls_matrix_type full
_refine_ls_number_parameters 253
_refine_ls_number_reflns 4512
_refine_ls_number_restraints 15
_refine_ls_restrained_S_all 1.063
_refine_ls_R_factor_all 0.0537
_refine_ls_R_factor_gt 0.0452
_refine_ls_shift/su_max 0.002
_refine_ls_shift/su_mean 0.000
_refine_ls_structure_factor_coef Fsqd
_refine_ls_weighting_details 'calc w=1/[\s^2^(Fo^2^)+(0.1029P)^2^] where P=(Fo^2^+2Fc^2^)/3'
_refine_ls_weighting_scheme calc
_refine_ls_wR_factor_gt 0.1170
_refine_ls_wR_factor_ref 0.1219
_reflns_number_gt 3958
_reflns_number_total 4512
_reflns_threshold_expression I>2\s(I)
_cod_data_source_file bv2128.cif
_cod_data_source_block I
_cod_database_code 2223660
_cod_database_fobs_code 2223660

loop_
_symmetry_equiv_pos_as_xyz
'x, y, z'
'-x, -y, -z'

loop_
_atom_site_type_symbol
_atom_site_label
_atom_site_fract_x
_atom_site_fract_y
_atom_site_fract_z
_atom_site_U_iso_or_equiv
_atom_site_adp_type
_atom_site_calc_flag
_atom_site_refinement_flags
_atom_site_occupancy
_atom_site_disorder_assembly
_atom_site_disorder_group
Pb Pb1 0.11555(3) 0.048890(18) 0.675973(14) 0.02300(9) Uani d D 1 . .
O O11 0.4666(8) 0.6974(5) 0.6607(4) 0.0360(10) Uani d . 1 . .
O O4 -0.2317(7) 0.0086(5) 0.5150(4) 0.0309(9) Uani d D 1 . .
O O21 0.2153(8) 0.1496(5) 0.8788(4) 0.0387(11) Uani d . 1 . .
O O1 0.3206(8) -0.1283(6) 0.7946(4) 0.0395(11) Uani d D 1 . .
H H11 0.430(8) -0.075(11) 0.838(5) 0.047 Uiso d D 1 . .
H H12 0.347(11) -0.155(10) 0.736(4) 0.047 Uiso d D 1 . .
N N12 0.1246(8) 0.2794(5) 0.5304(4) 0.0265(9) Uani d . 1 . .
N N11 0.0425(8) 0.2525(5) 0.4237(4) 0.0280(10) Uani d . 1 . .
O O22 0.0922(10) 0.3005(6) 0.7692(4) 0.0452(13) Uani d . 1 . .
O O12 0.4408(7) 0.7751(4) 0.4972(4) 0.0331(9) Uani d . 1 . .
C C17 0.4044(8) 0.6811(6) 0.5601(5) 0.0247(10) Uani d . 1 . .
C C14 0.2716(7) 0.5309(5) 0.5091(4) 0.0208(9) Uani d . 1 . .
C C13 0.2351(9) 0.4143(6) 0.5710(5) 0.0249(10) Uani d . 1 . .
H H13 0.2916 0.4317 0.6458 0.030 Uiso calc R 1 . .
C C15 0.1807(9) 0.5029(6) 0.3995(5) 0.0273(11) Uani d . 1 . .
H H15 0.1940 0.5769 0.3532 0.033 Uiso calc R 1 . .
C C16 0.0682(10) 0.3600(7) 0.3606(5) 0.0309(12) Uani d . 1 . .
H H16 0.0079 0.3389 0.2863 0.037 Uiso calc R 1 . .
C C24 0.2220(9) 0.3860(6) 0.9548(5) 0.0273(11) Uani d . 1 . .
C C27 0.1684(10) 0.2701(6) 0.8588(5) 0.0297(11) Uani d . 1 . .
O O5 0.7080(10) 0.0331(7) 0.9439(4) 0.0471(13) Uani d D 1 . .
H H51 0.753(16) 0.123(4) 0.975(6) 0.057 Uiso d D 1 . .
H H52 0.682(16) -0.024(7) 0.993(5) 0.057 Uiso d D 1 . .
N N21 0.3150(10) 0.6062(7) 1.1197(5) 0.0385(13) Uani d . 1 . .
N N22 0.2595(11) 0.6394(6) 1.0184(6) 0.0391(13) Uani d . 1 . .
C C25 0.2804(11) 0.3556(7) 1.0582(5) 0.0342(13) Uani d . 1 . .
H H23 0.2907 0.2606 1.0748 0.041 Uiso calc R 1 . .
C C23 0.2131(11) 0.5332(7) 0.9376(5) 0.0325(12) Uani d . 1 . .
H H25 0.1731 0.5571 0.8667 0.039 Uiso calc R 1 . .
C C26 0.3247(13) 0.4707(9) 1.1396(6) 0.0396(15) Uani d . 1 . .
H H26 0.3631 0.4503 1.2115 0.048 Uiso calc R 1 . .
O O3 0.4919(9) 0.1749(7) 0.7070(4) 0.0449(12) Uani d D 1 . .
O O2 -0.1694(9) -0.0786(7) 0.7638(5) 0.0490(14) Uani d D 1 . .
H H41 -0.277(8) 0.082(6) 0.533(5) 0.07(3) Uiso d D 1 . .
H H42 -0.316(12) -0.072(6) 0.521(10) 0.07(3) Uiso d D 1 . .
H H31 0.529(18) 0.231(10) 0.661(6) 0.07(4) Uiso d D 1 . .
H H32 0.557(16) 0.215(11) 0.771(3) 0.08(4) Uiso d D 1 . .
H H21 -0.172(17) -0.018(9) 0.815(6) 0.05(3) Uiso d D 1 . .
H H22 -0.259(10) -0.160(6) 0.740(7) 0.04(2) Uiso d D 1 . .

loop_
_atom_site_aniso_label
_atom_site_aniso_U_11
_atom_site_aniso_U_22
_atom_site_aniso_U_33
_atom_site_aniso_U_12
_atom_site_aniso_U_13
_atom_site_aniso_U_23
Pb1 0.02442(13) 0.01967(12) 0.02294(13) 0.00112(8) 0.00730(9) -0.00286(7)
O11 0.040(2) 0.026(2) 0.032(2) -0.0024(18) 0.0027(19) -0.0031(17)
O4 0.029(2) 0.0177(18) 0.044(3) 0.0019(15) 0.0105(19) 0.0037(16)
O21 0.049(3) 0.029(2) 0.035(2) 0.010(2) 0.008(2) -0.0061(18)
O1 0.041(3) 0.039(3) 0.039(3) 0.012(2) 0.010(2) -0.003(2)
N12 0.031(2) 0.0161(19) 0.032(2) 0.0016(17) 0.012(2) 0.0006(17)
N11 0.032(2) 0.0169(19) 0.032(2) 0.0005(17) 0.009(2) -0.0032(17)
O22 0.069(4) 0.039(3) 0.025(2) 0.016(3) 0.007(2) -0.0038(19)
O12 0.036(2) 0.0166(17) 0.046(3) -0.0025(16) 0.016(2) 0.0023(16)
C17 0.022(2) 0.015(2) 0.036(3) 0.0028(17) 0.009(2) -0.0044(18)
C14 0.019(2) 0.0133(19) 0.031(3) 0.0033(16) 0.0100(19) -0.0011(17)
C13 0.025(2) 0.020(2) 0.028(3) 0.0035(19) 0.006(2) 0.0020(19)
C15 0.030(3) 0.019(2) 0.033(3) 0.003(2) 0.010(2) 0.006(2)
C16 0.032(3) 0.024(3) 0.030(3) 0.000(2) 0.003(2) -0.002(2)
C24 0.032(3) 0.023(2) 0.026(3) 0.005(2) 0.007(2) -0.0055(19)
C27 0.038(3) 0.024(2) 0.027(3) 0.004(2) 0.011(2) -0.006(2)
O5 0.064(4) 0.042(3) 0.039(3) 0.016(3) 0.017(3) 0.001(2)
N21 0.040(3) 0.037(3) 0.034(3) 0.004(2) 0.009(2) -0.013(2)
N22 0.048(3) 0.025(2) 0.042(3) 0.009(2) 0.010(3) -0.005(2)
C25 0.048(4) 0.031(3) 0.025(3) 0.013(3) 0.012(3) 0.001(2)
C23 0.044(3) 0.028(3) 0.027(3) 0.013(2) 0.009(2) 0.003(2)
C26 0.052(4) 0.042(4) 0.024(3) 0.010(3) 0.009(3) -0.006(2)
O3 0.043(3) 0.051(3) 0.025(2) -0.016(2) 0.008(2) -0.007(2)
O2 0.045(3) 0.053(3) 0.042(3) -0.012(2) 0.023(2) -0.011(2)

loop_
_atom_type_symbol
_atom_type_description
_atom_type_scat_dispersion_real
_atom_type_scat_dispersion_imag
_atom_type_scat_source
C C 0.0033 0.0016 'International Tables Vol C Tables 4.2.6.8 and 6.1.1.4'
H H 0.0000 0.0000 'International Tables Vol C Tables 4.2.6.8 and 6.1.1.4'
N N 0.0061 0.0033 'International Tables Vol C Tables 4.2.6.8 and 6.1.1.4'
O O 0.0106 0.0060 'International Tables Vol C Tables 4.2.6.8 and 6.1.1.4'
Pb Pb -3.3944 10.1111 'International Tables Vol C Tables 4.2.6.8 and 6.1.1.4'

loop_
_geom_angle_atom_site_label_1
_geom_angle_atom_site_label_2
_geom_angle_atom_site_label_3
_geom_angle_site_symmetry_1
_geom_angle_site_symmetry_3
_geom_angle
_geom_angle_publ_flag
O3 Pb1 O21 . . 79.05(17) ?
O3 Pb1 O2 . . 146.72(18) ?
O21 Pb1 O2 . . 70.88(18) ?
O3 Pb1 O22 . . 85.5(2) ?
O21 Pb1 O22 . . 49.16(16) ?
O2 Pb1 O22 . . 85.5(2) ?
O3 Pb1 O1 . . 74.2(2) ?
O21 Pb1 O1 . . 71.28(16) ?
O2 Pb1 O1 . . 82.8(2) ?
O22 Pb1 O1 . . 119.77(16) ?
O3 Pb1 O4 . . 137.65(16) ?
O21 Pb1 O4 . . 132.46(16) ?
O2 Pb1 O4 . . 75.25(18) ?
O22 Pb1 O4 . . 96.49(16) ?
O1 Pb1 O4 . . 135.76(15) ?
Pb1 O4 H41 . . 100.9(17) ?
Pb1 O4 H42 . . 110(8) ?
H41 O4 H42 . . 107(3) ?
C27 O21 Pb1 . . 93.8(4) ?
Pb1 O1 H11 . . 110(8) ?
Pb1 O1 H12 . . 87(7) ?
H11 O1 H12 . . 109(3) ?
C13 N12 N11 . . 118.9(5) ?
C16 N11 N12 . . 119.9(5) ?
C27 O22 Pb1 . . 92.3(4) ?
O12 C17 O11 . . 126.7(5) ?
O12 C17 C14 . . 116.7(5) ?
O11 C17 C14 . . 116.6(5) ?
C15 C14 C13 . . 116.5(5) ?
C15 C14 C17 . . 122.0(5) ?
C13 C14 C17 . . 121.5(5) ?
N12 C13 C14 . . 124.0(5) ?
N12 C13 H13 . . 118.0 ?
C14 C13 H13 . . 118.0 ?
C14 C15 C16 . . 117.4(5) ?
C14 C15 H15 . . 121.3 ?
C16 C15 H15 . . 121.3 ?
N11 C16 C15 . . 123.2(6) ?
N11 C16 H16 . . 118.4 ?
C15 C16 H16 . . 118.4 ?
C25 C24 C23 . . 117.0(5) ?
C25 C24 C27 . . 123.0(6) ?
C23 C24 C27 . . 120.1(6) ?
O22 C27 O21 . . 124.6(6) ?
O22 C27 C24 . . 119.1(6) ?
O21 C27 C24 . . 116.3(6) ?
H51 O5 H52 . . 107(3) ?
C26 N21 N22 . . 120.3(6) ?
N21 N22 C23 . . 119.1(6) ?
C24 C25 C26 . . 117.9(6) ?
C24 C25 H23 . . 121.1 ?
C26 C25 H23 . . 121.1 ?
N22 C23 C24 . . 122.7(6) ?
N22 C23 H25 . . 118.7 ?
C24 C23 H25 . . 118.7 ?
N21 C26 C25 . . 123.0(7) ?
N21 C26 H26 . . 118.5 ?
C25 C26 H26 . . 118.5 ?
Pb1 O3 H31 . . 120(8) ?
Pb1 O3 H32 . . 117(8) ?
H31 O3 H32 . . 109(4) ?
Pb1 O2 H21 . . 108(7) ?
Pb1 O2 H22 . . 127(6) ?
H21 O2 H22 . . 124(10) ?

loop_
_geom_bond_atom_site_label_1
_geom_bond_atom_site_label_2
_geom_bond_site_symmetry_2
_geom_bond_distance
_geom_bond_publ_flag
Pb1 O3 . 2.578(6) ?
Pb1 O21 . 2.593(5) ?
Pb1 O2 . 2.638(6) ?
Pb1 O22 . 2.647(5) ?
Pb1 O1 . 2.688(6) ?
Pb1 O4 . 2.707(5) ?
O11 C17 . 1.242(8) ?
O4 H41 . 0.86(2) ?
O4 H42 . 0.87(2) ?
O21 C27 . 1.254(8) ?
O1 H11 . 0.86(2) ?
O1 H12 . 0.86(2) ?
N12 C13 . 1.327(7) ?
N12 N11 . 1.331(7) ?
N11 C16 . 1.320(8) ?
O22 C27 . 1.208(8) ?
O12 C17 . 1.241(7) ?
C17 C14 . 1.514(7) ?
C14 C15 . 1.373(8) ?
C14 C13 . 1.385(7) ?
C13 H13 . 0.9300 ?
C15 C16 . 1.386(8) ?
C15 H15 . 0.9300 ?
C16 H16 . 0.9300 ?
C24 C25 . 1.343(9) ?
C24 C23 . 1.406(8) ?
C24 C27 . 1.517(8) ?
O5 H51 . 0.86(2) ?
O5 H52 . 0.87(2) ?
N21 C26 . 1.308(10) ?
N21 N22 . 1.324(10) ?
N22 C23 . 1.328(8) ?
C25 C26 . 1.390(9) ?
C25 H23 . 0.9300 ?
C23 H25 . 0.9300 ?
C26 H26 . 0.9300 ?
O3 H31 . 0.86(2) ?
O3 H32 . 0.86(2) ?
O2 H21 . 0.86(2) ?
O2 H22 . 0.86(2) ?

loop_
_geom_hbond_atom_site_label_D
_geom_hbond_atom_site_label_H
_geom_hbond_atom_site_label_A
_geom_hbond_site_symmetry_A
_geom_hbond_distance_DH
_geom_hbond_distance_HA
_geom_hbond_distance_DA
_geom_hbond_angle_DHA
O4 H41 O12 2_566 0.86(2) 1.93(2) 2.736(6) 154(4)
O4 H42 O12 1_445 0.87(2) 1.92(4) 2.754(6) 161(11)
O1 H11 O5 . 0.86(2) 2.08(3) 2.943(9) 174(10)
O1 H12 O11 1_545 0.86(2) 2.09(6) 2.849(7) 146(9)
O5 H51 N22 2_667 0.86(2) 2.23(5) 3.013(8) 151(9)
O5 H52 O21 2_657 0.87(2) 2.12(6) 2.897(8) 149(10)
O3 H31 O12 2_666 0.86(2) 2.09(7) 2.819(7) 142(10)
O3 H32 N21 2_667 0.86(2) 2.01(6) 2.794(7) 151(10)
O2 H21 O5 1_455 0.86(2) 2.13(5) 2.906(8) 150(9)
O2 H22 O11 1_445 0.86(2) 2.07(4) 2.891(7) 159(9)
